data_1570296
loop_
_publ_author_name
'Kalita, Kalyan Jyoti'
'Mondal, Saikat'
'Reddy, C. Malla'
'Vijayaraghavan, Ratheesh K.'

_publ_section_title
;
 Thermally activated delayed fluorescence in a mechanically soft
 charge-transfer complex: role of the locally excited state.
;
_journal_issue 47
_journal_name_full 'Chemical science'
_journal_page_first 13870
_journal_page_last 13878
_journal_paper_doi 10.1039/d3sc03267a
_journal_volume 14
_journal_year 2023
_chemical_formula_moiety 'C4 F2 N, C14 H13 N'
_chemical_formula_sum 'C18 H13 F2 N2'
_chemical_formula_weight 295.30
_space_group_crystal_system monoclinic
_space_group_IT_number 14
_space_group_name_Hall '-P 2ybc'
_space_group_name_H-M_alt 'P 1 21/c 1'
_atom_sites_solution_hydrogens geom
_atom_sites_solution_primary dual
_audit_creation_date 2023-04-11
_audit_creation_method
;
Olex2 1.3
(compiled 2020.11.12 svn.r5f609507 for OlexSys, GUI svn.r6408)
;
_audit_update_record
;
2023-05-04 deposited with the CCDC.	2023-11-06 downloaded from the CCDC.
;
_cell_angle_alpha 90
_cell_angle_beta 107.396(3)
_cell_angle_gamma 90
_cell_formula_units_Z 4
_cell_length_a 9.2342(3)
_cell_length_b 19.7739(4)
_cell_length_c 8.5738(3)
_cell_measurement_reflns_used 14912
_cell_measurement_temperature 293(2)
_cell_measurement_theta_max 68.0490
_cell_measurement_theta_min 2.1760
_cell_volume 1493.94(8)
_computing_cell_refinement 'CrysAlisPro 1.171.40.53 (Rigaku OD, 2019)'
_computing_data_collection 'CrysAlisPro 1.171.40.53 (Rigaku OD, 2019)'
_computing_data_reduction 'CrysAlisPro 1.171.40.53 (Rigaku OD, 2019)'
_computing_molecular_graphics 'Olex2 1.3 (Dolomanov et al., 2009)'
_computing_publication_material 'Olex2 1.3 (Dolomanov et al., 2009)'
_computing_structure_refinement 'SHELXL 2018/3 (Sheldrick, 2015)'
_computing_structure_solution 'SHELXT 2014/4 (Sheldrick, 2014)'
_diffrn_ambient_temperature 293(2)
_diffrn_detector 'CCD plate'
_diffrn_detector_area_resol_mean 10.0000
_diffrn_detector_type HyPix3000
_diffrn_measured_fraction_theta_full 0.999
_diffrn_measured_fraction_theta_max 0.994
_diffrn_measurement_details
;
List of Runs (angles in degrees, time in seconds):

  # Type    Start    End  Width  t~exp~   \w     \q     \k     \f   Frames
#--------------------------------------------------------------------------
  1  \w    -79.00   1.00   0.50    0.20    --  -40.27 108.00   8.00  160
  2  \w     21.00  79.00   0.50    0.20    --   40.27-108.00 -89.00  116
  3  \w   -150.00 -82.00   0.50    0.50    --  -82.50-108.00 -89.00  136
  4  \w    -83.00 -15.00   0.50    0.50    --  -82.50 108.00   8.00  136
  5  \w    103.00 164.00   0.50    0.50    --   96.35 108.00   8.00  122
  6  \w     29.00 108.00   0.50    0.50    --   96.35-108.00 -89.00  158
  7  \w   -110.00 -26.00   0.50    0.20    --  -40.27 -25.00   0.00  168
  8  \w   -108.00 -17.00   0.50    0.20    --  -40.27 -64.00-150.00  182
  9  \w     41.00  99.00   0.50    0.20    --   40.27-138.00-150.00  116
 10  \w    -35.00  24.00   0.50    0.20    --   40.27 -12.00 -90.00  118
 11  \w    -35.00  24.00   0.50    0.20    --   40.27 -12.00-150.00  118
 12  \w    -26.00  57.00   0.50    0.20    --   40.27 -50.00 -90.00  166
 13  \w    -47.00 -15.00   0.50    0.50    --  -82.50  42.00-150.00   64
 14  \w    -47.00 -15.00   0.50    0.50    --  -82.50  42.00 150.00   64
 15  \w   -156.00 -83.00   0.50    0.50    --  -82.50 -96.00  30.00  146
 16  \w    -68.00 -14.00   0.50    0.50    --  -82.50  59.00 -60.00  108
 17  \w     99.00 160.00   0.50    0.50    --   96.35 117.00-120.00  122
 18  \w     30.00  57.00   0.50    0.50    --   96.35 -50.00 -30.00   54
 19  \w     70.00 165.00   0.50    0.50    --   96.35  77.00   0.00  190
 20  \w     26.00 127.00   0.50    0.50    --   96.35 -87.00 -90.00  202
 21  \w    105.00 170.00   0.50    0.50    --   96.35  96.00 -30.00  130
 22  \w     30.00  57.00   0.50    0.50    --   96.35 -50.00  90.00   54
 23  \w     30.00  57.00   0.50    0.50    --   96.35 -50.00 -60.00   54
 24  \w     28.00  68.00   0.50    0.50    --   96.35 -59.00 -60.00   80
 25  \w     30.00  57.00   0.50    0.50    --   96.35 -50.00  60.00   54
 26  \w    105.00 170.00   0.50    0.50    --   96.35  96.00 -90.00  130
 27  \w     28.00  68.00   0.50    0.50    --   96.35 -59.00 120.00   80
 28  \w     30.00  57.00   0.50    0.50    --   96.35 -50.00 -90.00   54
 29  \w     44.00 127.00   0.50    0.50    --   96.35-145.00 120.00  166
 30  \w     99.00 160.00   0.50    0.50    --   96.35 117.00 -60.00  122
 31  \w     29.00  83.00   0.50    0.50    --   96.35 -68.00   0.00  108
 32  \w     28.00 105.00   0.50    0.50    --   96.35 -77.00 -90.00  154
 33  \w     99.00 160.00   0.50    0.50    --   96.35 117.00 -30.00  122
 34  \w   -109.00 -13.00   0.50    0.20    --  -40.27 -77.00 -90.00  192
 35  \w   -109.00 -13.00   0.50    0.20    --  -40.27 -77.00   0.00  192
 36  \w    -24.00  35.00   0.50    0.20    --  -40.27  12.00 150.00  118
 37  \w   -109.00 -13.00   0.50    0.20    --  -40.27 -77.00 120.00  192
 38  \w   -109.00 -13.00   0.50    0.20    --  -40.27 -77.00-180.00  192
 39  \w   -109.00 -13.00   0.50    0.20    --  -40.27 -77.00  60.00  192
 40  \w   -106.00 -25.00   0.50    0.20    --  -40.27 -38.00 -90.00  162
 41  \w   -109.00 -13.00   0.50    0.20    --  -40.27 -77.00 150.00  192
 42  \w   -109.00 -13.00   0.50    0.20    --  -40.27 -77.00 -30.00  192
 43  \w    -30.00  31.00   0.50    0.20    --   40.27 -25.00 -30.00  122
 44  \w   -151.00 -55.00   0.50    0.50    --  -82.50 -77.00-180.00  192
 45  \w   -151.00 -55.00   0.50    0.50    --  -82.50 -77.00 150.00  192
 46  \w   -151.00 -55.00   0.50    0.50    --  -82.50 -77.00-150.00  192
 47  \w   -151.00 -55.00   0.50    0.50    --  -82.50 -77.00 -60.00  192
 48  \w   -151.00 -55.00   0.50    0.50    --  -82.50 -77.00 120.00  192
 49  \w   -151.00 -55.00   0.50    0.50    --  -82.50 -77.00-120.00  192
 50  \w   -151.00 -55.00   0.50    0.50    --  -82.50 -77.00 -90.00  192
 51  \w   -151.00 -55.00   0.50    0.50    --  -82.50 -77.00 -30.00  192
 52  \w   -151.00 -55.00   0.50    0.50    --  -82.50 -77.00  60.00  192
 53  \w     77.00 163.00   0.50    0.50    --   96.35  50.00 -60.00  172
 54  \w     77.00 163.00   0.50    0.50    --   96.35  50.00-180.00  172
 55  \w     83.00 164.00   0.50    0.50    --   96.35  33.00-120.00  162
 56  \w     33.00 110.00   0.50    0.50    --   96.35-117.00-150.00  154
 57  \w     83.00 164.00   0.50    0.50    --   96.35  33.00  90.00  162
 58  \w     72.00 164.00   0.50    0.50    --   96.35  68.00  90.00  184
 59  \w     81.00 167.00   0.50    0.50    --   96.35  25.00 150.00  172
 60  \w     72.00 164.00   0.50    0.50    --   96.35  68.00 -30.00  184
 61  \w     70.00 165.00   0.50    0.50    --   96.35  77.00-120.00  190
 62  \w     70.00 165.00   0.50    0.50    --   96.35  77.00  30.00  190
 63  \w     23.00 106.00   0.50    0.50    --   96.35 -96.00  90.00  166
 64  \w    -96.00 -19.00   0.50    0.20    --  -40.27 138.00 -30.00  154
 65  \w   -109.00 -13.00   0.50    0.20    --  -40.27 -77.00 -60.00  192
 66  \w   -109.00 -13.00   0.50    0.20    --  -40.27 -77.00  30.00  192
 67  \w   -109.00 -13.00   0.50    0.20    --  -40.27 -77.00-150.00  192
 68  \w   -109.00 -13.00   0.50    0.20    --  -40.27 -77.00  90.00  192
 69  \w    -30.00  31.00   0.50    0.20    --   40.27 -25.00 150.00  122
 70  \w     13.00 109.00   0.50    0.20    --   40.27  77.00 -60.00  192
 71  \w     13.00 109.00   0.50    0.20    --   40.27  77.00  90.00  192
 72  \w     18.00  78.00   0.50    0.20    --   40.27-104.00 150.00  120
 73  \w     13.00 109.00   0.50    0.20    --   40.27  77.00 150.00  192
 74  \w   -151.00 -55.00   0.50    0.50    --  -82.50 -77.00  30.00  192
 75  \w   -151.00 -55.00   0.50    0.50    --  -82.50 -77.00  90.00  192
 76  \w   -151.00 -55.00   0.50    0.50    --  -82.50 -77.00   0.00  192
 77  \w     70.00 165.00   0.50    0.50    --   96.35  77.00-180.00  190
 78  \w     72.00 164.00   0.50    0.50    --   96.35  68.00 120.00  184
 79  \w     72.00 164.00   0.50    0.50    --   96.35  68.00 -90.00  184
 80  \w     70.00 165.00   0.50    0.50    --   96.35  77.00-150.00  190
 81  \w     70.00 165.00   0.50    0.50    --   96.35  77.00  60.00  190
 82  \w     70.00 165.00   0.50    0.50    --   96.35  77.00 -60.00  190
 83  \w     70.00 165.00   0.50    0.50    --   96.35  77.00 150.00  190
 84  \w     70.00 165.00   0.50    0.50    --   96.35  77.00 120.00  190
 85  \w     80.00 164.00   0.50    0.50    --   96.35  42.00  30.00  168
 86  \w     26.00 127.00   0.50    0.50    --   96.35 -87.00 120.00  202
;
_diffrn_measurement_device 'four-circle diffractometer'
_diffrn_measurement_device_type 'XtaLAB Synergy, Dualflex, HyPix3000'
_diffrn_measurement_method '\w scans'
_diffrn_orient_matrix_type 'CrysAlisPro convention (1999,Acta A55,543-557)'
_diffrn_orient_matrix_UB_11 0.1188041000
_diffrn_orient_matrix_UB_12 0.0570748000
_diffrn_orient_matrix_UB_13 0.0429289000
_diffrn_orient_matrix_UB_21 0.1174800000
_diffrn_orient_matrix_UB_22 -0.0496547000
_diffrn_orient_matrix_UB_23 0.1057145000
_diffrn_orient_matrix_UB_31 0.0513332000
_diffrn_orient_matrix_UB_32 -0.0186166000
_diffrn_orient_matrix_UB_33 -0.1498154000
_diffrn_radiation_monochromator mirror
_diffrn_radiation_probe x-ray
_diffrn_radiation_type 'Cu K\a'
_diffrn_radiation_wavelength 1.54184
_diffrn_reflns_av_R_equivalents 0.0389
_diffrn_reflns_av_unetI/netI 0.0128
_diffrn_reflns_Laue_measured_fraction_full 0.999
_diffrn_reflns_Laue_measured_fraction_max 0.994
_diffrn_reflns_limit_h_max 11
_diffrn_reflns_limit_h_min -11
_diffrn_reflns_limit_k_max 23
_diffrn_reflns_limit_k_min -23
_diffrn_reflns_limit_l_max 9
_diffrn_reflns_limit_l_min -10
_diffrn_reflns_number 36060
_diffrn_reflns_point_group_measured_fraction_full 0.999
_diffrn_reflns_point_group_measured_fraction_max 0.994
_diffrn_reflns_theta_full 67.684
_diffrn_reflns_theta_max 68.251
_diffrn_reflns_theta_min 4.472
_diffrn_source 'micro-focus sealed X-ray tube'
_diffrn_source_type 'PhotonJet (Cu) X-ray Source'
_exptl_absorpt_coefficient_mu 0.795
_exptl_absorpt_correction_T_max 1.00000
_exptl_absorpt_correction_T_min 0.50115
_exptl_absorpt_correction_type multi-scan
_exptl_absorpt_process_details
;
CrysAlisPro 1.171.40.53 (Rigaku Oxford Diffraction, 2019)
Empirical absorption correction using spherical harmonics,
 implemented in SCALE3 ABSPACK scaling algorithm.
;
_exptl_crystal_colour 'clear yellowish yellow'
_exptl_crystal_colour_lustre clear
_exptl_crystal_colour_modifier yellowish
_exptl_crystal_colour_primary yellow
_exptl_crystal_density_diffrn 1.313
_exptl_crystal_description needle
_exptl_crystal_F_000 612
_exptl_crystal_size_max 0.5
_exptl_crystal_size_mid 0.2
_exptl_crystal_size_min 0.1
_refine_diff_density_max 0.143
_refine_diff_density_min -0.093
_refine_diff_density_rms 0.027
_refine_ls_extinction_coef 0.0028(4)
_refine_ls_extinction_expression Fc^*^=kFc[1+0.001xFc^2^\l^3^/sin(2\q)]^-1/4^
_refine_ls_extinction_method 'SHELXL-2018/3 (Sheldrick 2018)'
_refine_ls_goodness_of_fit_ref 1.076
_refine_ls_hydrogen_treatment constr
_refine_ls_matrix_type full
_refine_ls_number_parameters 201
_refine_ls_number_reflns 2718
_refine_ls_number_restraints 0
_refine_ls_restrained_S_all 1.076
_refine_ls_R_factor_all 0.0426
_refine_ls_R_factor_gt 0.0379
_refine_ls_shift/su_max 0.001
_refine_ls_shift/su_mean 0.000
_refine_ls_structure_factor_coef Fsqd
_refine_ls_weighting_details 'w=1/[\s^2^(Fo^2^)+(0.0563P)^2^+0.1530P] where P=(Fo^2^+2Fc^2^)/3'
_refine_ls_weighting_scheme calc
_refine_ls_wR_factor_gt 0.1091
_refine_ls_wR_factor_ref 0.1132
_reflns_Friedel_coverage 0.000
_reflns_number_gt 2359
_reflns_number_total 2718
_reflns_threshold_expression 'I > 2\s(I)'
_cod_data_source_file d3sc03267a4.cif
_cod_data_source_block kjk-etc-tf1_test1
_cod_depositor_comments 'Adding full bibliography for 1570291--1570296.cif.'
_cod_database_code 1570296
_shelx_shelxl_version_number 2018/3
_chemical_oxdiff_formula 'C H N F'
_shelx_space_group_comment
;
The symmetry employed for this shelxl refinement is uniquely defined
by the following loop, which should always be used as a source of
symmetry information in preference to the above space-group names.
They are only intended as comments.
;
_shelx_estimated_absorpt_t_max 0.925
_shelx_estimated_absorpt_t_min 0.692
_reflns_odcompleteness_completeness 100.00
_reflns_odcompleteness_iscentric 1
_reflns_odcompleteness_theta 66.97
_olex2_refinement_description
;
1. Fixed Uiso
 At 1.2 times of:
  All C(H) groups, All C(H,H) groups
 At 1.5 times of:
  All C(H,H,H) groups
2.a Secondary CH2 refined with riding coordinates:
 C00L(H00A,H00C)
2.b Aromatic/amide H refined with riding coordinates:
 C009(H009), C00B(H00B), C00E(H00E), C00F(H00F), C00G(H00G), C00I(H00I),
 C00J(H00J), C00K(H00K)
2.c Idealised Me refined as rotating group:
 C00M(H00D,H00H,H00L)
;
_olex2_submission_special_instructions 'No special instructions were received'
_oxdiff_exptl_absorpt_empirical_details
;
Empirical correction (ABSPACK) includes:
- Absorption correction using spherical harmonics
- Frame scaling
;
_oxdiff_exptl_absorpt_empirical_full_max 1.595
_oxdiff_exptl_absorpt_empirical_full_min 0.609

loop_
_space_group_symop_operation_xyz
'x, y, z'
'-x, y+1/2, -z+1/2'
'-x, -y, -z'
'x, -y-1/2, z-1/2'

loop_
_atom_site_label
_atom_site_type_symbol
_atom_site_fract_x
_atom_site_fract_y
_atom_site_fract_z
_atom_site_U_iso_or_equiv
_atom_site_adp_type
_atom_site_occupancy
_atom_site_site_symmetry_order
_atom_site_calc_flag
_atom_site_refinement_flags_posn
_atom_site_refinement_flags_adp
_atom_site_refinement_flags_occupancy
_atom_site_disorder_assembly
_atom_site_disorder_group
F001 F 0.21026(10) 0.45630(5) 0.38389(12) 0.0952(3) Uani 1 1 d . . . . .
F002 F 0.39535(12) 0.44900(5) 0.19463(12) 0.1031(3) Uani 1 1 d . . . . .
N003 N 0.19498(12) 0.61614(6) 0.24643(14) 0.0711(3) Uani 1 1 d . . . . .
C004 C 0.41548(14) 0.66440(6) 0.39749(17) 0.0640(3) Uani 1 1 d . . . . .
C005 C 0.30965(14) 0.66659(6) 0.49076(16) 0.0627(3) Uani 1 1 d . . . . .
C006 C 0.17436(15) 0.63658(6) 0.39302(17) 0.0652(3) Uani 1 1 d . . . . .
C007 C 0.34003(15) 0.63416(6) 0.24601(18) 0.0667(3) Uani 1 1 d . . . . .
C008 C 0.59641(16) 0.49626(6) 0.40152(18) 0.0700(4) Uani 1 1 d . . . . .
C009 C 0.31483(17) 0.69162(7) 0.64409(17) 0.0718(4) Uani 1 1 d . . . . .
H009 H 0.403364 0.711128 0.710837 0.086 Uiso 1 1 calc R U . . .
C00A C 0.35341(16) 0.47795(7) 0.44160(19) 0.0721(4) Uani 1 1 d . . . . .
C00B C 0.56515(16) 0.68627(7) 0.4257(2) 0.0747(4) Uani 1 1 d . . . . .
H00B H 0.617450 0.706156 0.524883 0.090 Uiso 1 1 calc R U . . .
C00C C 0.44711(17) 0.47420(7) 0.34513(18) 0.0737(4) Uani 1 1 d . . . . .
N00D N 0.77055(19) 0.49234(8) 0.2175(2) 0.1023(5) Uani 1 1 d . . . . .
C00E C 0.40983(18) 0.62594(8) 0.1246(2) 0.0802(4) Uani 1 1 d . . . . .
H00E H 0.359055 0.605996 0.025070 0.096 Uiso 1 1 calc R U . . .
C00F C 0.04769(16) 0.63093(8) 0.44639(19) 0.0753(4) Uani 1 1 d . . . . .
H00F H -0.040392 0.610209 0.382140 0.090 Uiso 1 1 calc R U . . .
C00G C 0.18833(19) 0.68726(8) 0.6959(2) 0.0802(4) Uani 1 1 d . . . . .
H00G H 0.190803 0.704678 0.797389 0.096 Uiso 1 1 calc R U . . .
C00H C 0.69387(19) 0.49353(7) 0.2995(2) 0.0809(4) Uani 1 1 d . . . . .
C00I C 0.05620(19) 0.65701(8) 0.5980(2) 0.0813(4) Uani 1 1 d . . . . .
H00I H -0.028165 0.654344 0.635731 0.098 Uiso 1 1 calc R U . . .
C00J C 0.63406(18) 0.67808(8) 0.3055(2) 0.0850(5) Uani 1 1 d . . . . .
H00J H 0.733551 0.692597 0.323807 0.102 Uiso 1 1 calc R U . . .
C00K C 0.55730(19) 0.64844(8) 0.1571(2) 0.0868(5) Uani 1 1 d . . . . .
H00K H 0.606457 0.643624 0.077584 0.104 Uiso 1 1 calc R U . . .
C00L C 0.07498(19) 0.58988(10) 0.1074(2) 0.0916(5) Uani 1 1 d . . . . .
H00A H 0.017218 0.556242 0.145891 0.110 Uiso 1 1 calc R U . . .
H00C H 0.120560 0.567718 0.032691 0.110 Uiso 1 1 calc R U . . .
C00M C -0.0314(2) 0.64454(13) 0.0167(2) 0.1138(7) Uani 1 1 d . . . . .
H00D H -0.106637 0.625008 -0.074866 0.171 Uiso 1 1 calc R U . . .
H00H H 0.025155 0.678054 -0.021561 0.171 Uiso 1 1 calc R U . . .
H00L H -0.080353 0.665309 0.088721 0.171 Uiso 1 1 calc R U . . .

loop_
_atom_site_aniso_label
_atom_site_aniso_U_11
_atom_site_aniso_U_22
_atom_site_aniso_U_33
_atom_site_aniso_U_23
_atom_site_aniso_U_13
_atom_site_aniso_U_12
F001 0.0719(5) 0.0998(6) 0.1074(7) -0.0093(5) 0.0167(5) -0.0209(4)
F002 0.1056(7) 0.1156(7) 0.0833(6) -0.0267(5) 0.0209(5) -0.0229(6)
N003 0.0634(6) 0.0796(7) 0.0658(7) -0.0120(5) 0.0123(5) -0.0076(5)
C004 0.0587(7) 0.0540(6) 0.0722(8) 0.0044(6) 0.0088(6) 0.0035(5)
C005 0.0617(7) 0.0536(6) 0.0650(7) 0.0016(5) 0.0069(6) -0.0004(5)
C006 0.0636(7) 0.0618(7) 0.0641(8) -0.0025(6) 0.0099(6) -0.0012(5)
C007 0.0634(7) 0.0617(7) 0.0714(8) 0.0002(6) 0.0148(6) 0.0029(6)
C008 0.0744(8) 0.0554(7) 0.0805(9) 0.0014(6) 0.0236(7) -0.0009(6)
C009 0.0754(9) 0.0638(8) 0.0673(8) -0.0050(6) 0.0076(7) -0.0063(6)
C00A 0.0653(8) 0.0596(7) 0.0863(10) -0.0009(6) 0.0148(7) -0.0068(6)
C00B 0.0600(7) 0.0643(8) 0.0905(10) 0.0064(7) 0.0086(7) 0.0025(6)
C00C 0.0790(9) 0.0635(7) 0.0731(9) -0.0060(6) 0.0146(7) -0.0069(6)
N00D 0.1081(11) 0.0967(10) 0.1164(12) -0.0069(9) 0.0554(10) -0.0044(8)
C00E 0.0816(10) 0.0766(9) 0.0828(10) -0.0015(7) 0.0253(8) 0.0054(7)
C00F 0.0644(8) 0.0810(9) 0.0770(9) -0.0062(7) 0.0158(7) -0.0092(6)
C00G 0.0923(11) 0.0784(9) 0.0695(9) -0.0087(7) 0.0236(8) -0.0057(7)
C00H 0.0845(10) 0.0662(8) 0.0946(11) -0.0023(7) 0.0309(9) -0.0020(7)
C00I 0.0803(9) 0.0856(10) 0.0805(10) -0.0046(8) 0.0278(8) -0.0062(7)
C00J 0.0616(8) 0.0783(9) 0.1148(13) 0.0129(9) 0.0260(9) 0.0070(7)
C00K 0.0809(10) 0.0821(10) 0.1055(13) 0.0077(9) 0.0404(9) 0.0114(8)
C00L 0.0791(10) 0.1145(13) 0.0767(10) -0.0312(9) 0.0167(8) -0.0264(9)
C00M 0.0792(11) 0.177(2) 0.0710(10) -0.0040(12) 0.0000(8) -0.0112(12)

loop_
_atom_type_symbol
_atom_type_description
_atom_type_scat_dispersion_real
_atom_type_scat_dispersion_imag
_atom_type_scat_source
C C 0.0181 0.0091 'International Tables Vol C Tables 4.2.6.8 and 6.1.1.4'
H H 0.0000 0.0000 'International Tables Vol C Tables 4.2.6.8 and 6.1.1.4'
F F 0.0727 0.0534 'International Tables Vol C Tables 4.2.6.8 and 6.1.1.4'
N N 0.0311 0.0180 'International Tables Vol C Tables 4.2.6.8 and 6.1.1.4'

loop_
_geom_angle_atom_site_label_1
_geom_angle_atom_site_label_2
_geom_angle_atom_site_label_3
_geom_angle
_geom_angle_site_symmetry_1
_geom_angle_site_symmetry_3
_geom_angle_publ_flag
C006 N003 C007 108.78(11) . . ?
C006 N003 C00L 124.59(12) . . ?
C007 N003 C00L 125.98(12) . . ?
C007 C004 C005 107.12(11) . . ?
C00B C004 C005 134.09(13) . . ?
C00B C004 C007 118.77(14) . . ?
C006 C005 C004 106.60(12) . . ?
C009 C005 C004 134.38(12) . . ?
C009 C005 C006 119.01(13) . . ?
N003 C006 C005 108.90(12) . . ?
C00F C006 N003 129.48(12) . . ?
C00F C006 C005 121.62(13) . . ?
N003 C007 C004 108.55(13) . . ?
N003 C007 C00E 129.59(13) . . ?
C00E C007 C004 121.86(14) . . ?
C00A C008 C00C 117.64(14) 3_666 . ?
C00A C008 C00H 121.30(13) 3_666 . ?
C00C C008 C00H 121.05(14) . . ?
C005 C009 H009 120.3 . . ?
C00G C009 C005 119.43(13) . . ?
C00G C009 H009 120.3 . . ?
F001 C00A C008 119.03(14) . 3_666 ?
F001 C00A C00C 119.61(14) . . ?
C00C C00A C008 121.36(13) . 3_666 ?
C004 C00B H00B 120.4 . . ?
C00J C00B C004 119.29(15) . . ?
C00J C00B H00B 120.4 . . ?
F002 C00C C008 119.12(14) . . ?
F002 C00C C00A 119.88(13) . . ?
C00A C00C C008 121.00(14) . . ?
C007 C00E H00E 121.2 . . ?
C00K C00E C007 117.57(16) . . ?
C00K C00E H00E 121.2 . . ?
C006 C00F H00F 121.1 . . ?
C00I C00F C006 117.81(13) . . ?
C00I C00F H00F 121.1 . . ?
C009 C00G H00G 119.7 . . ?
C009 C00G C00I 120.66(14) . . ?
C00I C00G H00G 119.7 . . ?
N00D C00H C008 178.94(18) . . ?
C00F C00I C00G 121.43(15) . . ?
C00F C00I H00I 119.3 . . ?
C00G C00I H00I 119.3 . . ?
C00B C00J H00J 119.5 . . ?
C00B C00J C00K 120.92(15) . . ?
C00K C00J H00J 119.5 . . ?
C00E C00K C00J 121.60(16) . . ?
C00E C00K H00K 119.2 . . ?
C00J C00K H00K 119.2 . . ?
N003 C00L H00A 109.1 . . ?
N003 C00L H00C 109.1 . . ?
N003 C00L C00M 112.60(15) . . ?
H00A C00L H00C 107.8 . . ?
C00M C00L H00A 109.1 . . ?
C00M C00L H00C 109.1 . . ?
C00L C00M H00D 109.5 . . ?
C00L C00M H00H 109.5 . . ?
C00L C00M H00L 109.5 . . ?
H00D C00M H00H 109.5 . . ?
H00D C00M H00L 109.5 . . ?
H00H C00M H00L 109.5 . . ?

loop_
_geom_bond_atom_site_label_1
_geom_bond_atom_site_label_2
_geom_bond_distance
_geom_bond_site_symmetry_2
_geom_bond_publ_flag
F001 C00A 1.3358(16) . ?
F002 C00C 1.3315(17) . ?
N003 C006 1.3864(18) . ?
N003 C007 1.3870(18) . ?
N003 C00L 1.4589(18) . ?
C004 C005 1.437(2) . ?
C004 C007 1.4102(19) . ?
C004 C00B 1.3985(19) . ?
C005 C006 1.4104(18) . ?
C005 C009 1.392(2) . ?
C006 C00F 1.382(2) . ?
C007 C00E 1.388(2) . ?
C008 C00A 1.383(2) 3_666 ?
C008 C00C 1.388(2) . ?
C008 C00H 1.432(2) . ?
C009 H009 0.9300 . ?
C009 C00G 1.371(2) . ?
C00A C00C 1.366(2) . ?
C00B H00B 0.9300 . ?
C00B C00J 1.373(2) . ?
N00D C00H 1.137(2) . ?
C00E H00E 0.9300 . ?
C00E C00K 1.379(2) . ?
C00F H00F 0.9300 . ?
C00F C00I 1.379(2) . ?
C00G H00G 0.9300 . ?
C00G C00I 1.392(2) . ?
C00I H00I 0.9300 . ?
C00J H00J 0.9300 . ?
C00J C00K 1.388(3) . ?
C00K H00K 0.9300 . ?
C00L H00A 0.9700 . ?
C00L H00C 0.9700 . ?
C00L C00M 1.511(3) . ?
C00M H00D 0.9600 . ?
C00M H00H 0.9600 . ?
C00M H00L 0.9600 . ?

loop_
_geom_torsion_atom_site_label_1
_geom_torsion_atom_site_label_2
_geom_torsion_atom_site_label_3
_geom_torsion_atom_site_label_4
_geom_torsion
_geom_torsion_site_symmetry_1
_geom_torsion_site_symmetry_2
_geom_torsion_site_symmetry_3
_geom_torsion_site_symmetry_4
_geom_torsion_publ_flag
F001 C00A C00C F002 -0.1(2) . . . . ?
F001 C00A C00C C008 180.00(12) . . . . ?
N003 C006 C00F C00I -178.62(14) . . . . ?
N003 C007 C00E C00K -179.67(14) . . . . ?
C004 C005 C006 N003 0.45(14) . . . . ?
C004 C005 C006 C00F -179.54(12) . . . . ?
C004 C005 C009 C00G 177.89(13) . . . . ?
C004 C007 C00E C00K 0.1(2) . . . . ?
C004 C00B C00J C00K -0.1(2) . . . . ?
C005 C004 C007 N003 -1.89(14) . . . . ?
C005 C004 C007 C00E 178.30(12) . . . . ?
C005 C004 C00B C00J -177.88(13) . . . . ?
C005 C006 C00F C00I 1.4(2) . . . . ?
C005 C009 C00G C00I 1.2(2) . . . . ?
C006 N003 C007 C004 2.20(15) . . . . ?
C006 N003 C007 C00E -178.01(14) . . . . ?
C006 N003 C00L C00M 74.4(2) . . . . ?
C006 C005 C009 C00G -0.72(19) . . . . ?
C006 C00F C00I C00G -0.9(2) . . . . ?
C007 N003 C006 C005 -1.64(15) . . . . ?
C007 N003 C006 C00F 178.35(14) . . . . ?
C007 N003 C00L C00M -95.30(18) . . . . ?
C007 C004 C005 C006 0.88(13) . . . . ?
C007 C004 C005 C009 -177.86(14) . . . . ?
C007 C004 C00B C00J 0.33(19) . . . . ?
C007 C00E C00K C00J 0.2(2) . . . . ?
C008 C00A C00C F002 179.90(13) 3_666 . . . ?
C008 C00A C00C C008 0.0(2) 3_666 . . . ?
C009 C005 C006 N003 179.41(11) . . . . ?
C009 C005 C006 C00F -0.6(2) . . . . ?
C009 C00G C00I C00F -0.4(2) . . . . ?
C00A C008 C00C F002 -179.90(12) 3_666 . . . ?
C00A C008 C00C C00A 0.0(2) 3_666 . . . ?
C00B C004 C005 C006 179.24(14) . . . . ?
C00B C004 C005 C009 0.5(2) . . . . ?
C00B C004 C007 N003 179.46(11) . . . . ?
C00B C004 C007 C00E -0.36(19) . . . . ?
C00B C00J C00K C00E -0.2(2) . . . . ?
C00H C008 C00C F002 1.3(2) . . . . ?
C00H C008 C00C C00A -178.82(13) . . . . ?
C00L N003 C006 C005 -172.86(14) . . . . ?
C00L N003 C006 C00F 7.1(2) . . . . ?
C00L N003 C007 C004 173.26(14) . . . . ?
C00L N003 C007 C00E -6.9(2) . . . . ?
